data_7220798
loop_
_publ_author_name
'Chen, Lijuan'
'Cao, Jing'
'Li, Xinghua'
'Ma, Xing'
'Luo, Jie'
'Zhao, Junwei'

_publ_section_title
;
 The first purely inorganic polyoxotungstates constructed from dimeric
 tungstoantimonate-based iron--rare-earth heterometallic fragments
;
_journal_issue 27
_journal_name_full CrystEngComm
_journal_page_first 5002
_journal_paper_doi 10.1039/C5CE00633C
_journal_volume 17
_journal_year 2015
_chemical_formula_sum 'Fe4 H92 Lu2 O112 Sb2 W18'
_chemical_formula_weight 6010.88
_chemical_name_systematic
; 
 ? 
;
_space_group_IT_number 2
_symmetry_cell_setting triclinic
_symmetry_space_group_name_Hall '-P 1'
_symmetry_space_group_name_H-M 'P -1'
_atom_sites_solution_hydrogens notdet
_atom_sites_solution_primary direct
_atom_sites_solution_secondary difmap
_audit_creation_method SHELXL-97
_cell_angle_alpha 75.090(2)
_cell_angle_beta 74.312(2)
_cell_angle_gamma 75.818(2)
_cell_formula_units_Z 1
_cell_length_a 12.7131(16)
_cell_length_b 12.9743(17)
_cell_length_c 15.960(2)
_cell_measurement_reflns_used 8369
_cell_measurement_temperature 296(2)
_cell_measurement_theta_max 25.00
_cell_measurement_theta_min 1.85
_cell_volume 2405.2(5)
_computing_cell_refinement 'Bruker XSCANS'
_computing_data_collection 'Bruker XSCANS'
_computing_data_reduction 'Bruker SHELXTL'
_computing_molecular_graphics 'Bruker SHELXTL'
_computing_publication_material 'Bruker SHELXTL'
_computing_structure_refinement 'SHELXL-97 (Sheldrick, 1997)'
_computing_structure_solution 'SHELXS-97 (Sheldrick, 1990)'
_diffrn_ambient_temperature 296(2)
_diffrn_detector_area_resol_mean none
_diffrn_measured_fraction_theta_full 0.989
_diffrn_measured_fraction_theta_max 0.989
_diffrn_measurement_device_type 'Bruker P4'
_diffrn_measurement_method '\w scans'
_diffrn_radiation_monochromator graphite
_diffrn_radiation_source 'fine-focus sealed tube'
_diffrn_radiation_type MoK\a
_diffrn_radiation_wavelength 0.71073
_diffrn_reflns_av_R_equivalents 0.0338
_diffrn_reflns_av_sigmaI/netI 0.0651
_diffrn_reflns_limit_h_max 15
_diffrn_reflns_limit_h_min -14
_diffrn_reflns_limit_k_max 15
_diffrn_reflns_limit_k_min -10
_diffrn_reflns_limit_l_max 18
_diffrn_reflns_limit_l_min -18
_diffrn_reflns_number 12121
_diffrn_reflns_theta_full 25.00
_diffrn_reflns_theta_max 25.00
_diffrn_reflns_theta_min 1.69
_diffrn_standards_decay_% none
_diffrn_standards_interval_count none
_diffrn_standards_interval_time none
_diffrn_standards_number none
_exptl_absorpt_coefficient_mu 24.718
_exptl_absorpt_correction_T_max 0.1099
_exptl_absorpt_correction_T_min 0.0739
_exptl_absorpt_correction_type multi-scan
_exptl_absorpt_process_details SADABS
_exptl_crystal_colour 'green yellow'
_exptl_crystal_density_diffrn 4.150
_exptl_crystal_density_method 'not measured'
_exptl_crystal_description 'cubic block'
_exptl_crystal_F_000 2668
_exptl_crystal_size_max 0.22
_exptl_crystal_size_mid 0.20
_exptl_crystal_size_min 0.16
_refine_diff_density_max 3.020
_refine_diff_density_min -3.106
_refine_diff_density_rms 0.471
_refine_ls_extinction_coef 0.00025(4)
_refine_ls_extinction_expression Fc^*^=kFc[1+0.001xFc^2^\l^3^/sin(2\q)]^-1/4^
_refine_ls_extinction_method SHELXL
_refine_ls_goodness_of_fit_ref 1.017
_refine_ls_hydrogen_treatment noref
_refine_ls_matrix_type full
_refine_ls_number_parameters 622
_refine_ls_number_reflns 8369
_refine_ls_number_restraints 55
_refine_ls_restrained_S_all 1.015
_refine_ls_R_factor_all 0.0522
_refine_ls_R_factor_gt 0.0432
_refine_ls_shift/su_max 0.001
_refine_ls_shift/su_mean 0.000
_refine_ls_structure_factor_coef Fsqd
_refine_ls_weighting_details 'calc w=1/[\s^2^(Fo^2^)+(0.0686P)^2^+0.0000P] where P=(Fo^2^+2Fc^2^)/3'
_refine_ls_weighting_scheme calc
_refine_ls_wR_factor_gt 0.1106
_refine_ls_wR_factor_ref 0.1157
_reflns_number_gt 7126
_reflns_number_total 8369
_reflns_threshold_expression >2sigma(I)
_cod_data_source_file c5ce00633c1.cif
_cod_data_source_block 4-Lu
_cod_depositor_comments
;
The following automatic conversions were performed:

'_symmetry_cell_setting' value 'Triclinic' changed to 'triclinic'
according to
/usr/data/users/saulius/crontab/automatic-downloads/rss-feeds/RSC/lib/dictionaries/cif_core.dic
dictionary named 'cif_core.dic' version 2.4.2 from 2011-04-26.

Automatic conversion script
Id: cif_fix_values 3271 2015-04-21 07:52:19Z andrius 

 Adding full bibliography for 7220795--7220799.cif.
;
_cod_original_cell_volume 2405.1(5)
_cod_original_sg_symbol_H-M P-1
_cod_database_code 7220798

loop_
_symmetry_equiv_pos_as_xyz
'x, y, z'
'-x, -y, -z'

loop_
_atom_site_label
_atom_site_type_symbol
_atom_site_fract_x
_atom_site_fract_y
_atom_site_fract_z
_atom_site_U_iso_or_equiv
_atom_site_adp_type
_atom_site_occupancy
_atom_site_symmetry_multiplicity
_atom_site_calc_flag
_atom_site_refinement_flags
W1 W 0.72036(4) 0.32045(5) 0.14080(3) 0.01201(14) Uani 1 1 d .
W2 W 0.94712(4) 0.08904(5) 0.19427(3) 0.01184(14) Uani 1 1 d .
W3 W 0.86369(4) 0.13309(5) 0.42246(3) 0.01063(14) Uani 1 1 d .
W4 W 0.66199(4) 0.34247(4) 0.37470(3) 0.01156(14) Uani 1 1 d .
W5 W 0.46000(4) 0.32206(4) 0.25425(3) 0.01048(14) Uani 1 1 d .
W6 W 0.57421(4) 0.15162(5) 0.11575(3) 0.01124(14) Uani 1 1 d .
W7 W 0.80295(4) -0.07955(5) 0.16514(3) 0.01136(14) Uani 1 1 d .
W8 W 0.88770(4) -0.12256(4) 0.35333(3) 0.01055(14) Uani 1 1 d .
W9 W 0.59945(4) 0.12915(4) 0.53886(3) 0.00848(14) Uani 1 1 d .
Lu1 Lu 0.17847(5) 0.54574(5) 0.23783(4) 0.02153(17) Uani 1 1 d U
Sb1 Sb 0.63496(6) 0.06807(7) 0.33199(5) 0.00723(19) Uani 1 1 d .
Fe1 Fe 0.52597(15) -0.11299(16) 0.21947(12) 0.0119(4) Uani 1 1 d .
Fe2 Fe 0.66403(14) -0.16746(16) 0.53781(12) 0.0104(4) Uani 1 1 d .
O1 O 0.7795(8) 0.4253(9) 0.0674(6) 0.025(2) Uani 1 1 d .
O2 O 0.5711(7) 0.4018(8) 0.1691(6) 0.018(2) Uani 1 1 d .
O3 O 0.6714(8) 0.2615(8) 0.0630(6) 0.017(2) Uani 1 1 d .
O4 O 0.6158(7) 0.1925(7) 0.2305(5) 0.0086(18) Uani 1 1 d .
O5 O 0.7327(7) 0.3369(8) 0.2515(6) 0.015(2) Uani 1 1 d .
O6 O 0.8490(8) 0.2052(8) 0.1410(6) 0.021(2) Uani 1 1 d .
O7 O 1.0708(7) 0.1259(9) 0.1366(6) 0.021(2) Uani 1 1 d .
O8 O 1.0007(7) -0.0420(8) 0.2695(6) 0.0131(19) Uani 1 1 d U
O9 O 0.9279(7) -0.0002(7) 0.1222(5) 0.0109(19) Uani 1 1 d U
O10 O 0.6359(7) -0.0151(8) 0.5430(6) 0.017(2) Uani 1 1 d .
O11 O 0.9140(8) 0.1559(8) 0.2921(6) 0.017(2) Uani 1 1 d .
O12 O 0.9830(7) 0.1372(8) 0.4519(6) 0.016(2) Uani 1 1 d .
O13 O 0.8086(7) 0.2906(7) 0.3965(6) 0.0119(19) Uani 1 1 d .
O14 O 0.7623(7) 0.1257(7) 0.5332(6) 0.0115(19) Uani 1 1 d U
O15 O 0.6840(7) 0.1543(7) 0.3960(5) 0.0076(18) Uani 1 1 d U
O16 O 0.8780(7) -0.0154(7) 0.4221(5) 0.0111(19) Uani 1 1 d U
O17 O 0.5260(7) 0.3476(8) 0.3412(6) 0.014(2) Uani 1 1 d .
O18 O 0.6485(8) 0.4775(8) 0.3757(6) 0.020(2) Uani 1 1 d .
O19 O 0.5984(7) 0.2901(7) 0.4959(5) 0.0112(19) Uani 1 1 d U
O20 O 0.3442(7) 0.4269(8) 0.2533(6) 0.019(2) Uani 1 1 d .
O21 O 0.4059(7) 0.2124(8) 0.3366(6) 0.016(2) Uani 1 1 d .
O22 O 0.4537(7) 0.2648(8) 0.1557(6) 0.018(2) Uani 1 1 d .
O23 O 0.5426(8) 0.1528(9) 0.0176(6) 0.023(2) Uani 1 1 d .
O24 O 0.5069(7) 0.0444(8) 0.1968(6) 0.015(2) Uani 1 1 d .
O25 O 0.7141(7) 0.0467(8) 0.1106(6) 0.018(2) Uani 1 1 d .
O26 O 0.8427(8) -0.1565(8) 0.0859(6) 0.022(2) Uani 1 1 d .
O27 O 0.6731(7) -0.1242(8) 0.2353(6) 0.017(2) Uani 1 1 d U
O28 O 0.7897(7) 0.0170(7) 0.2689(5) 0.0089(18) Uani 1 1 d U
O29 O 0.8832(7) -0.1785(7) 0.2542(5) 0.0115(19) Uiso 1 1 d .
O30 O 0.9739(7) -0.2303(8) 0.4025(6) 0.018(2) Uani 1 1 d .
O31 O 0.7493(8) -0.1430(8) 0.4170(6) 0.018(2) Uani 1 1 d .
O32 O 0.5526(7) 0.1354(7) 0.6533(5) 0.0108(19) Uani 1 1 d .
O33 O 0.4755(8) 0.1485(8) 0.5006(6) 0.018(2) Uani 1 1 d .
O1W O 0.3765(8) -0.1026(10) 0.1909(7) 0.033(3) Uani 1 1 d .
O2W O 0.5823(8) -0.1213(9) 0.0852(6) 0.024(2) Uani 1 1 d .
O3W O 0.5491(9) -0.2816(9) 0.2381(7) 0.029(3) Uani 1 1 d .
O4W O 0.6944(10) -0.3299(9) 0.5289(7) 0.033(3) Uani 1 1 d .
O5W O 0.8078(8) -0.1903(9) 0.5890(6) 0.023(2) Uani 1 1 d .
O6W O 0.1347(15) 0.5294(16) 0.1114(9) 0.079(5) Uani 1 1 d .
O7W O -0.0174(12) 0.5616(13) 0.2890(14) 0.097(7) Uani 1 1 d U
O8W O 0.1353(13) 0.4793(13) 0.3948(8) 0.061(4) Uani 1 1 d .
O9W O 0.1489(12) 0.3725(11) 0.2589(11) 0.060(4) Uani 1 1 d .
O10W O 0.2476(11) 0.6422(10) 0.3017(9) 0.051(4) Uani 1 1 d .
O11W O 0.3100(10) 0.6140(12) 0.1165(8) 0.054(4) Uani 1 1 d .
O12W O 0.0972(9) 0.7203(10) 0.1943(8) 0.044(3) Uani 1 1 d .
O13W O 0.7431(13) -0.1290(14) 0.7476(10) 0.066(5) Uani 1 1 d .
O14W O 0.5777(11) 0.4048(10) 0.6199(8) 0.047(4) Uani 1 1 d .
O15W O 1.0761(10) -0.3955(10) 0.5264(9) 0.044(3) Uani 1 1 d .
O16W O 0.7443(12) -0.3458(11) 0.3565(8) 0.047(3) Uani 1 1 d .
O17W O 0.2797(8) 0.0228(10) 0.0603(7) 0.030(3) Uani 1 1 d .
O18W O 0.9753(12) 0.3648(15) 0.1969(12) 0.076(5) Uani 1 1 d .
O19W O 0.5395(15) 0.6168(14) 0.1144(11) 0.080(5) Uani 1 1 d .
O20W O 1.1989(8) -0.1402(11) 0.3124(8) 0.041(3) Uani 1 1 d .
O21W O 0.8611(9) 0.1202(10) -0.0549(7) 0.036(3) Uani 1 1 d .
O22W O 0.965(2) -0.338(2) 0.0069(18) 0.059(8) Uani 0.50 1 d PU
O23W O 0.841(3) 0.572(2) 0.1664(18) 0.060(8) Uani 0.50 1 d P
O24W O 0.303(2) 0.334(2) 0.0443(17) 0.145(9) Uiso 1 1 d .

loop_
_atom_site_aniso_label
_atom_site_aniso_U_11
_atom_site_aniso_U_22
_atom_site_aniso_U_33
_atom_site_aniso_U_23
_atom_site_aniso_U_13
_atom_site_aniso_U_12
W1 0.0073(3) 0.0120(3) 0.0139(3) 0.0034(2) -0.0016(2) -0.0039(2)
W2 0.0040(2) 0.0141(3) 0.0149(3) -0.0002(2) 0.0001(2) -0.0024(2)
W3 0.0037(2) 0.0132(3) 0.0158(3) -0.0019(2) -0.0031(2) -0.0031(2)
W4 0.0112(3) 0.0067(3) 0.0166(3) 0.0007(2) -0.0043(2) -0.0035(2)
W5 0.0051(2) 0.0078(3) 0.0152(3) 0.0025(2) -0.0022(2) -0.0003(2)
W6 0.0085(3) 0.0125(3) 0.0126(3) 0.0002(2) -0.0044(2) -0.0024(2)
W7 0.0057(3) 0.0133(3) 0.0146(3) -0.0037(2) -0.0020(2) -0.0004(2)
W8 0.0043(2) 0.0102(3) 0.0151(3) 0.0001(2) -0.0026(2) 0.0000(2)
W9 0.0050(2) 0.0084(3) 0.0119(3) -0.0001(2) -0.0016(2) -0.0033(2)
Lu1 0.0159(3) 0.0158(4) 0.0291(4) -0.0021(3) -0.0058(3) 0.0021(3)
Sb1 0.0029(4) 0.0071(4) 0.0105(4) 0.0007(3) -0.0018(3) -0.0011(3)
Fe1 0.0082(9) 0.0151(11) 0.0128(9) -0.0013(8) -0.0023(7) -0.0047(8)
Fe2 0.0060(8) 0.0106(10) 0.0131(9) -0.0005(8) -0.0005(7) -0.0026(8)
O1 0.022(5) 0.019(6) 0.023(5) 0.003(5) 0.000(4) 0.001(5)
O2 0.005(4) 0.026(6) 0.023(5) -0.003(4) -0.002(4) -0.004(4)
O3 0.019(5) 0.021(6) 0.009(4) 0.001(4) 0.005(4) -0.015(4)
O4 0.006(4) 0.005(5) 0.010(4) 0.004(4) -0.001(3) 0.001(4)
O5 0.003(4) 0.020(6) 0.017(5) 0.002(4) 0.000(4) -0.002(4)
O6 0.021(5) 0.021(6) 0.018(5) 0.005(4) -0.003(4) -0.005(5)
O7 0.005(4) 0.026(6) 0.030(5) -0.001(5) -0.001(4) -0.004(4)
O8 0.012(2) 0.013(2) 0.013(2) -0.0022(10) -0.0033(11) -0.0021(10)
O9 0.007(4) 0.008(4) 0.010(4) 0.001(3) 0.005(3) 0.002(3)
O10 0.012(5) 0.009(5) 0.026(5) 0.000(4) -0.001(4) -0.001(4)
O11 0.023(5) 0.011(5) 0.019(5) -0.009(4) -0.003(4) -0.004(4)
O12 0.008(4) 0.016(5) 0.025(5) 0.000(4) -0.006(4) -0.008(4)
O13 0.006(4) 0.006(5) 0.020(5) 0.001(4) -0.001(4) 0.000(4)
O14 0.008(4) 0.009(4) 0.020(4) -0.005(4) -0.009(3) 0.002(4)
O15 0.007(2) 0.008(2) 0.0078(19) -0.0017(10) -0.0017(10) -0.0009(10)
O16 0.011(2) 0.011(2) 0.011(2) -0.0012(10) -0.0029(10) -0.0023(10)
O17 0.005(4) 0.019(6) 0.017(5) 0.002(4) -0.003(4) -0.006(4)
O18 0.029(6) 0.008(5) 0.029(6) -0.002(4) -0.015(5) -0.008(4)
O19 0.011(2) 0.011(2) 0.011(2) -0.0022(10) -0.0022(10) -0.0023(10)
O20 0.008(4) 0.014(5) 0.029(5) 0.002(4) -0.002(4) 0.002(4)
O21 0.012(5) 0.019(6) 0.012(5) -0.002(4) 0.000(4) 0.002(4)
O22 0.011(5) 0.031(6) 0.012(5) -0.012(4) -0.003(4) 0.004(4)
O23 0.021(5) 0.020(6) 0.025(5) 0.005(5) -0.013(4) 0.001(5)
O24 0.010(4) 0.015(5) 0.023(5) -0.002(4) -0.009(4) -0.001(4)
O25 0.014(5) 0.021(6) 0.015(5) 0.000(4) -0.004(4) 0.000(4)
O26 0.030(6) 0.011(5) 0.026(5) -0.005(4) -0.018(5) 0.008(5)
O27 0.007(4) 0.027(5) 0.017(4) -0.003(4) 0.001(3) -0.008(4)
O28 0.009(2) 0.009(2) 0.009(2) -0.0012(10) -0.0016(10) -0.0017(10)
O30 0.009(5) 0.024(6) 0.024(5) -0.010(5) -0.006(4) 0.000(4)
O31 0.019(5) 0.025(6) 0.014(5) -0.003(4) -0.007(4) -0.007(5)
O32 0.005(4) 0.011(5) 0.013(4) -0.005(4) 0.003(3) 0.001(4)
O33 0.017(5) 0.024(6) 0.016(5) 0.002(4) -0.011(4) -0.006(4)
O1W 0.014(5) 0.056(8) 0.030(6) -0.001(6) -0.005(4) -0.019(6)
O2W 0.016(5) 0.040(7) 0.017(5) -0.009(5) 0.000(4) -0.009(5)
O3W 0.039(6) 0.017(6) 0.032(6) -0.008(5) -0.005(5) -0.009(5)
O4W 0.056(8) 0.012(6) 0.028(6) -0.008(5) -0.006(5) 0.000(6)
O5W 0.020(5) 0.024(6) 0.029(6) 0.002(5) -0.010(4) -0.014(5)
O6W 0.111(14) 0.106(15) 0.038(8) -0.014(9) -0.005(8) -0.068(12)
O7W 0.036(7) 0.035(9) 0.185(19) -0.009(11) 0.014(10) 0.002(7)
O8W 0.086(11) 0.060(10) 0.034(7) 0.002(7) -0.002(7) -0.034(9)
O9W 0.056(9) 0.030(8) 0.104(12) 0.008(8) -0.051(9) -0.013(7)
O10W 0.063(9) 0.027(8) 0.071(9) -0.012(7) -0.039(8) 0.004(7)
O11W 0.030(7) 0.067(11) 0.044(8) 0.009(7) 0.007(6) -0.009(7)
O12W 0.018(6) 0.029(7) 0.057(8) 0.004(6) 0.007(5) 0.014(5)
O13W 0.064(10) 0.091(14) 0.058(9) -0.045(9) -0.008(8) -0.015(9)
O14W 0.061(9) 0.033(8) 0.055(8) -0.028(7) -0.032(7) 0.016(7)
O15W 0.038(7) 0.029(7) 0.065(9) -0.009(7) -0.009(6) -0.009(6)
O16W 0.070(9) 0.040(8) 0.040(7) -0.010(6) -0.005(6) -0.033(7)
O17W 0.015(5) 0.044(8) 0.024(6) -0.003(5) -0.008(4) 0.007(5)
O18W 0.046(9) 0.090(14) 0.105(13) -0.011(11) -0.019(9) -0.043(9)
O19W 0.108(14) 0.048(11) 0.089(12) -0.027(9) -0.025(11) -0.006(10)
O20W 0.009(5) 0.070(10) 0.044(7) -0.012(7) -0.006(5) -0.008(6)
O21W 0.026(6) 0.029(7) 0.037(7) 0.007(5) 0.004(5) -0.004(5)
O22W 0.058(11) 0.042(11) 0.056(10) -0.010(8) 0.008(8) 0.003(8)
O23W 0.09(2) 0.048(19) 0.056(18) 0.004(14) -0.040(17) -0.027(17)

loop_
_atom_type_symbol
_atom_type_description
_atom_type_scat_dispersion_real
_atom_type_scat_dispersion_imag
_atom_type_scat_source
O O 0.0106 0.0060 'International Tables Vol C Tables 4.2.6.8 and 6.1.1.4'
H H 0.0000 0.0000 'International Tables Vol C Tables 4.2.6.8 and 6.1.1.4'
Fe Fe 0.3463 0.8444 'International Tables Vol C Tables 4.2.6.8 and 6.1.1.4'
Sb Sb -0.5866 1.5461 'International Tables Vol C Tables 4.2.6.8 and 6.1.1.4'
Lu Lu -0.4720 5.8584 'International Tables Vol C Tables 4.2.6.8 and 6.1.1.4'
W W -0.8490 6.8722 'International Tables Vol C Tables 4.2.6.8 and 6.1.1.4'

loop_
_geom_angle_atom_site_label_1
_geom_angle_atom_site_label_2
_geom_angle_atom_site_label_3
_geom_angle
_geom_angle_site_symmetry_1
_geom_angle_site_symmetry_3
O1 W1 O5 102.5(5) . .
O1 W1 O3 101.6(4) . .
O5 W1 O3 155.7(4) . .
O1 W1 O6 100.4(4) . .
O5 W1 O6 88.8(4) . .
O3 W1 O6 90.5(4) . .
O1 W1 O2 97.3(4) . .
O5 W1 O2 85.5(4) . .
O3 W1 O2 87.8(4) . .
O6 W1 O2 162.1(4) . .
O1 W1 O4 170.9(4) . .
O5 W1 O4 82.3(4) . .
O3 W1 O4 73.3(3) . .
O6 W1 O4 87.3(4) . .
O2 W1 O4 75.2(4) . .
O7 W2 O11 101.6(4) . .
O7 W2 O6 99.6(4) . .
O11 W2 O6 88.8(4) . .
O7 W2 O8 99.4(4) . .
O11 W2 O8 87.3(4) . .
O6 W2 O8 161.0(4) . .
O7 W2 O9 101.4(4) . .
O11 W2 O9 156.9(4) . .
O6 W2 O9 89.2(4) . .
O8 W2 O9 87.1(4) . .
O7 W2 O28 172.6(4) . .
O11 W2 O28 83.8(4) . .
O6 W2 O28 85.4(4) . .
O8 W2 O28 75.6(3) . .
O9 W2 O28 73.1(3) . .
O12 W3 O14 100.8(4) . .
O12 W3 O16 103.4(4) . .
O14 W3 O16 93.9(4) . .
O12 W3 O13 97.1(4) . .
O14 W3 O13 88.5(4) . .
O16 W3 O13 158.5(4) . .
O12 W3 O11 100.9(4) . .
O14 W3 O11 157.5(4) . .
O16 W3 O11 87.0(4) . .
O13 W3 O11 82.8(4) . .
O12 W3 O15 169.3(4) . .
O14 W3 O15 72.7(3) . .
O16 W3 O15 85.7(3) . .
O13 W3 O15 74.7(3) . .
O11 W3 O15 85.0(3) . .
O18 W4 O19 100.0(4) . .
O18 W4 O13 99.1(4) . .
O19 W4 O13 90.8(4) . .
O18 W4 O17 99.8(4) . .
O19 W4 O17 91.0(4) . .
O13 W4 O17 160.4(4) . .
O18 W4 O5 102.3(4) . .
O19 W4 O5 157.7(4) . .
O13 W4 O5 85.6(3) . .
O17 W4 O5 85.3(4) . .
O18 W4 O15 171.0(4) . .
O19 W4 O15 72.6(3) . .
O13 W4 O15 76.5(3) . .
O17 W4 O15 85.5(4) . .
O5 W4 O15 85.2(4) . .
O20 W5 O21 103.1(4) . .
O20 W5 O22 99.4(4) . .
O21 W5 O22 93.5(4) . .
O20 W5 O17 102.3(4) . .
O21 W5 O17 88.8(4) . .
O22 W5 O17 157.1(4) . .
O20 W5 O2 98.4(4) . .
O21 W5 O2 158.2(4) . .
O22 W5 O2 86.3(4) . .
O17 W5 O2 83.3(4) . .
O20 W5 O4 170.5(4) . .
O21 W5 O4 83.4(4) . .
O22 W5 O4 73.1(3) . .
O17 W5 O4 84.5(3) . .
O2 W5 O4 75.7(3) . .
O23 W6 O24 104.4(5) . .
O23 W6 O22 99.0(4) . .
O24 W6 O22 91.8(4) . .
O23 W6 O25 101.4(4) . .
O24 W6 O25 87.4(4) . .
O22 W6 O25 159.1(4) . .
O23 W6 O3 95.0(4) . .
O24 W6 O3 160.1(4) . .
O22 W6 O3 89.3(4) . .
O25 W6 O3 84.6(4) . .
O23 W6 O4 166.2(4) . .
O24 W6 O4 87.6(4) . .
O22 W6 O4 73.5(3) . .
O25 W6 O4 85.6(3) . .
O3 W6 O4 73.7(3) . .
O26 W7 O27 103.2(5) . .
O26 W7 O25 101.9(4) . .
O27 W7 O25 88.6(4) . .
O26 W7 O9 97.1(4) . .
O27 W7 O9 159.7(4) . .
O25 W7 O9 87.6(4) . .
O26 W7 O29 98.7(4) . .
O27 W7 O29 88.2(4) . .
O25 W7 O29 159.3(4) . .
O9 W7 O29 88.4(4) . .
O26 W7 O28 167.8(4) . .
O27 W7 O28 86.6(4) . .
O25 W7 O28 85.5(4) . .
O9 W7 O28 73.3(3) . .
O29 W7 O28 74.0(3) . .
O30 W8 O31 103.4(4) . .
O30 W8 O29 99.1(4) . .
O31 W8 O29 95.6(4) . .
O30 W8 O16 100.7(4) . .
O31 W8 O16 88.3(4) . .
O29 W8 O16 158.3(4) . .
O30 W8 O8 99.3(4) . .
O31 W8 O8 156.6(4) . .
O29 W8 O8 86.4(4) . .
O16 W8 O8 81.8(4) . .
O30 W8 O28 171.7(4) . .
O31 W8 O28 83.0(4) . .
O29 W8 O28 74.7(3) . .
O16 W8 O28 84.6(3) . .
O8 W8 O28 75.1(3) . .
O32 W9 O33 104.6(4) . .
O32 W9 O10 102.3(4) . .
O33 W9 O10 95.3(5) . .
O32 W9 O19 95.0(4) . .
O33 W9 O19 88.7(4) . .
O10 W9 O19 160.6(4) . .
O32 W9 O14 95.4(4) . .
O33 W9 O14 158.6(4) . .
O10 W9 O14 87.6(4) . .
O19 W9 O14 82.0(4) . .
O32 W9 O15 164.4(4) . .
O33 W9 O15 85.4(4) . .
O10 W9 O15 88.3(4) . .
O19 W9 O15 73.1(3) . .
O14 W9 O15 73.5(3) . .
O10W Lu1 O12W 75.1(5) . .
O10W Lu1 O9W 139.2(5) . .
O12W Lu1 O9W 140.5(5) . .
O10W Lu1 O6W 147.4(6) . .
O12W Lu1 O6W 81.5(6) . .
O9W Lu1 O6W 72.0(6) . .
O10W Lu1 O20 81.2(4) . .
O12W Lu1 O20 145.7(4) . .
O9W Lu1 O20 72.2(4) . .
O6W Lu1 O20 107.9(6) . .
O10W Lu1 O11W 79.9(5) . .
O12W Lu1 O11W 76.1(4) . .
O9W Lu1 O11W 120.7(6) . .
O6W Lu1 O11W 72.6(5) . .
O20 Lu1 O11W 75.6(4) . .
O10W Lu1 O7W 111.9(6) . .
O12W Lu1 O7W 71.4(5) . .
O9W Lu1 O7W 75.8(5) . .
O6W Lu1 O7W 80.8(7) . .
O20 Lu1 O7W 141.8(5) . .
O11W Lu1 O7W 140.4(6) . .
O10W Lu1 O8W 71.9(5) . .
O12W Lu1 O8W 114.0(5) . .
O9W Lu1 O8W 73.7(5) . .
O6W Lu1 O8W 139.6(6) . .
O20 Lu1 O8W 80.7(5) . .
O11W Lu1 O8W 145.5(5) . .
O7W Lu1 O8W 70.7(7) . .
O28 Sb1 O15 92.9(3) . .
O28 Sb1 O4 90.6(3) . .
O15 Sb1 O4 92.9(4) . .
O27 Fe1 O24 89.2(4) . .
O27 Fe1 O32 98.3(4) . 2_656
O24 Fe1 O32 97.6(4) . 2_656
O27 Fe1 O1W 174.7(4) . .
O24 Fe1 O1W 91.4(4) . .
O32 Fe1 O1W 86.9(4) 2_656 .
O27 Fe1 O3W 90.8(4) . .
O24 Fe1 O3W 177.6(4) . .
O32 Fe1 O3W 84.8(4) 2_656 .
O1W Fe1 O3W 88.4(5) . .
O27 Fe1 O2W 93.2(4) . .
O24 Fe1 O2W 94.2(4) . .
O32 Fe1 O2W 163.6(4) 2_656 .
O1W Fe1 O2W 81.5(4) . .
O3W Fe1 O2W 83.4(4) . .
O31 Fe2 O10 92.8(4) . .
O31 Fe2 O21 171.4(4) . 2_656
O10 Fe2 O21 93.8(4) . 2_656
O31 Fe2 O33 92.5(4) . 2_656
O10 Fe2 O33 91.5(4) . 2_656
O21 Fe2 O33 92.8(4) 2_656 2_656
O31 Fe2 O4W 85.9(4) . .
O10 Fe2 O4W 178.6(4) . .
O21 Fe2 O4W 87.5(4) 2_656 .
O33 Fe2 O4W 87.9(5) 2_656 .
O31 Fe2 O5W 91.7(4) . .
O10 Fe2 O5W 88.5(4) . .
O21 Fe2 O5W 83.0(4) 2_656 .
O33 Fe2 O5W 175.8(4) 2_656 .
O4W Fe2 O5W 92.3(4) . .
W1 O2 W5 116.6(5) . .
W1 O3 W6 118.7(4) . .
Sb1 O4 W6 114.7(4) . .
Sb1 O4 W5 116.2(4) . .
W6 O4 W5 94.6(3) . .
Sb1 O4 W1 136.0(4) . .
W6 O4 W1 94.3(3) . .
W5 O4 W1 92.1(3) . .
W1 O5 W4 147.9(5) . .
W2 O6 W1 154.9(5) . .
W2 O8 W8 116.8(4) . .
W2 O9 W7 119.2(4) . .
W9 O10 Fe2 173.3(6) . .
W2 O11 W3 144.0(5) . .
W4 O13 W3 118.5(5) . .
W3 O14 W9 119.0(4) . .
Sb1 O15 W9 111.4(4) . .
Sb1 O15 W4 128.9(4) . .
W9 O15 W4 95.6(3) . .
Sb1 O15 W3 127.7(4) . .
W9 O15 W3 94.6(3) . .
W4 O15 W3 90.2(3) . .
W3 O16 W8 146.8(5) . .
W4 O17 W5 146.1(5) . .
W4 O19 W9 118.8(4) . .
W5 O20 Lu1 168.6(6) . .
W5 O21 Fe2 144.1(6) . 2_656
W5 O22 W6 118.7(4) . .
W6 O24 Fe1 137.3(5) . .
W7 O25 W6 149.6(5) . .
W7 O27 Fe1 135.7(5) . .
Sb1 O28 W7 114.6(4) . .
Sb1 O28 W8 113.9(4) . .
W7 O28 W8 94.1(3) . .
Sb1 O28 W2 138.1(4) . .
W7 O28 W2 94.4(3) . .
W8 O28 W2 92.2(3) . .
W8 O29 W7 117.2(4) . .
W8 O31 Fe2 141.0(5) . .
W9 O32 Fe1 163.5(6) . 2_656
W9 O33 Fe2 178.1(6) . 2_656

loop_
_geom_bond_atom_site_label_1
_geom_bond_atom_site_label_2
_geom_bond_distance
_geom_bond_site_symmetry_2
W1 O1 1.731(11) .
W1 O5 1.885(9) .
W1 O3 1.912(9) .
W1 O6 1.926(10) .
W1 O2 1.928(9) .
W1 O4 2.324(9) .
W2 O7 1.705(9) .
W2 O11 1.879(8) .
W2 O6 1.883(10) .
W2 O8 1.903(9) .
W2 O9 1.923(9) .
W2 O28 2.314(8) .
W3 O12 1.722(9) .
W3 O14 1.880(9) .
W3 O16 1.891(9) .
W3 O13 1.964(9) .
W3 O11 1.970(9) .
W3 O15 2.372(8) .
W4 O18 1.721(10) .
W4 O19 1.898(8) .
W4 O13 1.914(8) .
W4 O17 1.925(8) .
W4 O5 1.940(8) .
W4 O15 2.333(9) .
W5 O20 1.743(9) .
W5 O21 1.804(10) .
W5 O22 1.932(8) .
W5 O17 1.934(9) .
W5 O2 1.966(10) .
W5 O4 2.276(8) .
W6 O23 1.714(9) .
W6 O24 1.844(10) .
W6 O22 1.939(9) .
W6 O25 1.952(9) .
W6 O3 1.987(9) .
W6 O4 2.253(8) .
W7 O26 1.705(9) .
W7 O27 1.857(9) .
W7 O25 1.900(9) .
W7 O9 1.976(9) .
W7 O29 1.978(8) .
W7 O28 2.270(8) .
W8 O30 1.709(9) .
W8 O31 1.822(9) .
W8 O29 1.922(8) .
W8 O16 1.945(9) .
W8 O8 1.981(9) .
W8 O28 2.279(8) .
W9 O32 1.778(8) .
W9 O33 1.780(9) .
W9 O10 1.803(9) .
W9 O19 2.021(9) .
W9 O14 2.038(8) .
W9 O15 2.219(8) .
Lu1 O10W 2.250(13) .
Lu1 O12W 2.261(12) .
Lu1 O9W 2.294(14) .
Lu1 O6W 2.305(14) .
Lu1 O20 2.318(9) .
Lu1 O11W 2.329(12) .
Lu1 O7W 2.377(15) .
Lu1 O8W 2.387(13) .
Sb1 O28 1.989(8) .
Sb1 O15 1.990(8) .
Sb1 O4 1.991(8) .
Fe1 O27 1.920(9) .
Fe1 O24 1.945(10) .
Fe1 O32 1.987(8) 2_656
Fe1 O1W 2.038(10) .
Fe1 O3W 2.088(11) .
Fe1 O2W 2.090(9) .
Fe2 O31 1.928(9) .
Fe2 O10 1.940(10) .
Fe2 O21 1.959(9) 2_656
Fe2 O33 1.969(9) 2_656
Fe2 O4W 2.083(11) .
Fe2 O5W 2.125(10) .
O21 Fe2 1.959(9) 2_656
O32 Fe1 1.987(8) 2_656
O33 Fe2 1.969(9) 2_656
